data_4326980
loop_
_publ_author_name
'Heaweon Park'
'Jacob S. Baus'
'Sergey V. Lindeman'
'Adam T. Fiedler'

_publ_section_title
;
 Synthesis and Characterization of Fe(II) \b-Diketonato Complexes with
 Relevance to Acetylacetone Dioxygenase: Insights into the Electronic
 Properties of the 3-Histidine Facial Triad
;
_journal_name_full 'Inorganic Chemistry'
_journal_page_first 11978
_journal_page_last 11989
_journal_paper_doi 10.1021/ic201115s
_journal_volume 50
_journal_year 2011
_chemical_formula_moiety 'C27 H31 B F3 Fe N7 O2, C2 H3 N'
_chemical_formula_sum 'C29 H34 B F3 Fe N8 O2'
_chemical_formula_weight 650.30
_chemical_name_systematic
;
 ? 
;
_space_group_crystal_system monoclinic
_space_group_IT_number 14
_space_group_name_Hall '-P 2ybc'
_space_group_name_H-M_alt 'P 1 21/c 1'
_symmetry_space_group_name_Hall '-P 2ybc'
_symmetry_space_group_name_H-M 'P 1 21/c 1'
_atom_sites_solution_hydrogens geom
_atom_sites_solution_primary direct
_atom_sites_solution_secondary difmap
_audit_creation_date 2011-04-20
_audit_creation_method
;
  Olex2 1.1
  (compiled 2011.02.15 svn.r1672, GUI svn.r3494)
;
_cell_angle_alpha 90.00
_cell_angle_beta 102.273(5)
_cell_angle_gamma 90.00
_cell_formula_units_Z 4
_cell_length_a 16.3762(7)
_cell_length_b 12.3527(9)
_cell_length_c 16.0614(6)
_cell_measurement_reflns_used 5663
_cell_measurement_temperature 100.00
_cell_measurement_theta_max 73.7837
_cell_measurement_theta_min 3.4957
_cell_volume 3174.8(3)
_computing_cell_refinement
;
CrysAlisPro, Agilent Technologies,
Version 1.171.34.46 (release 25-11-2010 CrysAlis171 .NET)
(compiled Nov 25 2010,17:55:46)
;
_computing_data_collection
;
CrysAlisPro, Agilent Technologies,
Version 1.171.34.46 (release 25-11-2010 CrysAlis171 .NET)
(compiled Nov 25 2010,17:55:46)
;
_computing_data_reduction
;
CrysAlisPro, Agilent Technologies,
Version 1.171.34.46 (release 25-11-2010 CrysAlis171 .NET)
(compiled Nov 25 2010,17:55:46)
;
_computing_molecular_graphics
;
O. V. Dolomanov, L. J. Bourhis, R. J. Gildea, J. A. K. Howard and H. Puschmann,
OLEX2: a complete structure solution, refinement and analysis program.
J. Appl. Cryst. (2009). 42, 339-341.
;
_computing_publication_material
;
O. V. Dolomanov, L. J. Bourhis, R. J. Gildea, J. A. K. Howard and H. Puschmann,
OLEX2: a complete structure solution, refinement and analysis program.
J. Appl. Cryst. (2009). 42, 339-341.
;
_computing_structure_refinement 'SHELXL-97 (Sheldrick, 2008)'
_computing_structure_solution 'SHELXS-97 (Sheldrick, 2008)'
_diffrn_ambient_temperature 100.00
_diffrn_detector_area_resol_mean 10.3756
_diffrn_measured_fraction_theta_full 0.990
_diffrn_measured_fraction_theta_max 0.971
_diffrn_measurement_details
;
  1 omega  -67.00   34.00   1.0000    3.0000
omega____ theta____ kappa____ phi______ frames
    -      -40.7737   37.0000 -180.0000 101

  2 omega  -86.00   -2.00   1.0000    3.0000
omega____ theta____ kappa____ phi______ frames
    -      -40.7737  125.0000    0.0000 84

  3 omega  -43.00  -11.00   1.0000    3.0000
omega____ theta____ kappa____ phi______ frames
    -      -40.7737  125.0000  -90.0000 32

  4 omega   32.00  103.00   1.0000   15.0000
omega____ theta____ kappa____ phi______ frames
    -      107.0378  -77.0000  -60.0000 71

  5 omega   32.00   57.00   1.0000   15.0000
omega____ theta____ kappa____ phi______ frames
    -      107.0378  -45.0000   30.0000 25

  6 omega   32.00   75.00   1.0000   15.0000
omega____ theta____ kappa____ phi______ frames
    -      107.0378  -45.0000  120.0000 43

  7 omega  140.00  168.00   1.0000   15.0000
omega____ theta____ kappa____ phi______ frames
    -      107.0378   45.0000  -60.0000 28

  8 omega   89.00  116.00   1.0000   15.0000
omega____ theta____ kappa____ phi______ frames
    -      107.0378   45.0000  -60.0000 27

  9 omega   45.00   70.00   1.0000   15.0000
omega____ theta____ kappa____ phi______ frames
    -      107.0378  -45.0000 -180.0000 25

 10 omega   64.00  177.00   1.0000   15.0000
omega____ theta____ kappa____ phi______ frames
    -      107.0378   15.0000 -120.0000 113

 11 omega  107.00  141.00   1.0000   15.0000
omega____ theta____ kappa____ phi______ frames
    -      107.0378  -77.0000  -60.0000 34

 12 omega   33.00   59.00   1.0000   15.0000
omega____ theta____ kappa____ phi______ frames
    -      107.0378  -45.0000  -30.0000 26

 13 omega   49.00   75.00   1.0000   15.0000
omega____ theta____ kappa____ phi______ frames
    -      107.0378  -45.0000  150.0000 26

 14 omega   42.00   76.00   1.0000   15.0000
omega____ theta____ kappa____ phi______ frames
    -      107.0378  -45.0000 -150.0000 34

 15 omega -119.00  -61.00   1.0000    3.0000
omega____ theta____ kappa____ phi______ frames
    -      -40.7737  -77.0000   60.0000 58
;
_diffrn_measurement_device_type 'SuperNova, Dual, Cu at zero, Atlas'
_diffrn_measurement_method '\w scans'
_diffrn_orient_matrix_UB_11 -0.0287259000
_diffrn_orient_matrix_UB_12 0.0776845000
_diffrn_orient_matrix_UB_13 0.0630053000
_diffrn_orient_matrix_UB_21 -0.0881387000
_diffrn_orient_matrix_UB_22 0.0032172000
_diffrn_orient_matrix_UB_23 -0.0574357000
_diffrn_orient_matrix_UB_31 -0.0258560000
_diffrn_orient_matrix_UB_32 -0.0971896000
_diffrn_orient_matrix_UB_33 0.0484599000
_diffrn_radiation_monochromator mirror
_diffrn_radiation_type 'Cu K\a'
_diffrn_radiation_wavelength 1.5418
_diffrn_reflns_av_R_equivalents 0.0229
_diffrn_reflns_av_unetI/netI 0.0294
_diffrn_reflns_limit_h_max 16
_diffrn_reflns_limit_h_min -20
_diffrn_reflns_limit_k_max 13
_diffrn_reflns_limit_k_min -14
_diffrn_reflns_limit_l_max 19
_diffrn_reflns_limit_l_min -18
_diffrn_reflns_number 13228
_diffrn_reflns_theta_full 72.00
_diffrn_reflns_theta_max 74.22
_diffrn_reflns_theta_min 4.52
_diffrn_source 'SuperNova (Cu) X-ray Source'
_exptl_absorpt_coefficient_mu 4.303
_exptl_absorpt_correction_T_max 0.669
_exptl_absorpt_correction_T_min 0.555
_exptl_absorpt_correction_type gaussian
_exptl_absorpt_process_details
;
CrysAlisPro, Agilent Technologies,
Version 1.171.34.46 (release 25-11-2010 CrysAlis171 .NET)
(compiled Nov 25 2010,17:55:46)
numerical absorption correction based on gaussian integration over
            a multifaceted crystal model
;
_exptl_crystal_colour violet
_exptl_crystal_colour_primary violet
_exptl_crystal_density_diffrn 1.361
_exptl_crystal_description block
_exptl_crystal_F_000 1352
_exptl_crystal_size_max 0.2043
_exptl_crystal_size_mid 0.1736
_exptl_crystal_size_min 0.1203
_refine_diff_density_max 0.613
_refine_diff_density_min -0.480
_refine_diff_density_rms 0.051
_refine_ls_extinction_method none
_refine_ls_goodness_of_fit_ref 1.034
_refine_ls_hydrogen_treatment constr
_refine_ls_matrix_type full
_refine_ls_number_parameters 405
_refine_ls_number_reflns 6281
_refine_ls_number_restraints 0
_refine_ls_restrained_S_all 1.034
_refine_ls_R_factor_all 0.0372
_refine_ls_R_factor_gt 0.0331
_refine_ls_shift/su_max 0.000
_refine_ls_shift/su_mean 0.000
_refine_ls_structure_factor_coef Fsqd
_refine_ls_weighting_details 'calc w=1/[\s^2^(Fo^2^)+(0.0449P)^2^+1.0250P] where P=(Fo^2^+2Fc^2^)/3'
_refine_ls_weighting_scheme calc
_refine_ls_wR_factor_gt 0.0818
_refine_ls_wR_factor_ref 0.0853
_reflns_number_gt 5784
_reflns_number_total 6281
_reflns_threshold_expression >2sigma(I)
_cod_data_source_file ic201115s_si_002_03.cif
_cod_data_source_block 1acacPhF3
_cod_database_code 4326980
_chemical_oxdiff_formula 'Fe C29 H33 N8 O2 F3 B'
_reflns_odcompleteness_completeness 99.97
_reflns_odcompleteness_iscentric 1
_reflns_odcompleteness_theta 66.97

loop_
_space_group_symop_id
_space_group_symop_operation_xyz
1 'x, y, z'
2 '-x, y+1/2, -z+1/2'
3 '-x, -y, -z'
4 'x, -y-1/2, z-1/2'

loop_
_atom_site_label
_atom_site_type_symbol
_atom_site_fract_x
_atom_site_fract_y
_atom_site_fract_z
_atom_site_U_iso_or_equiv
_atom_site_adp_type
_atom_site_occupancy
_atom_site_symmetry_multiplicity
_atom_site_calc_flag
_atom_site_refinement_flags
Fe1 Fe 0.236902(14) 0.685154(19) 0.456699(14) 0.01423(7) Uani 1 1 d .
F1 F 0.34208(11) 0.34857(11) 0.43056(8) 0.0603(4) Uani 1 1 d .
F2 F 0.36901(9) 0.41174(11) 0.31652(12) 0.0596(4) Uani 1 1 d .
F3 F 0.26743(7) 0.30377(9) 0.30986(8) 0.0381(3) Uani 1 1 d .
O1 O 0.29213(7) 0.56026(9) 0.40335(7) 0.0193(2) Uani 1 1 d .
O2 O 0.13189(6) 0.65121(9) 0.36301(7) 0.0186(2) Uani 1 1 d .
N1 N 0.17292(8) 0.80558(11) 0.51474(8) 0.0175(3) Uani 1 1 d .
N2 N 0.21358(8) 0.90151(11) 0.53666(8) 0.0170(3) Uani 1 1 d .
N3 N 0.34911(8) 0.72163(11) 0.55074(8) 0.0156(2) Uani 1 1 d .
N4 N 0.36045(8) 0.82785(11) 0.57508(8) 0.0164(3) Uani 1 1 d .
N5 N 0.27488(8) 0.81749(10) 0.38459(8) 0.0157(3) Uani 1 1 d .
N6 N 0.30653(8) 0.90740(11) 0.42999(8) 0.0165(3) Uani 1 1 d .
N7 N 0.20133(9) 0.55551(12) 0.54127(9) 0.0235(3) Uani 1 1 d .
N8 N 0.62393(11) 0.73509(16) 0.36438(12) 0.0414(4) Uani 1 1 d .
C1 C 0.30703(10) 0.38574(14) 0.35433(11) 0.0232(3) Uani 1 1 d .
C2 C 0.25238(10) 0.48431(13) 0.36074(10) 0.0184(3) Uani 1 1 d .
C3 C 0.16935(10) 0.47941(13) 0.31948(10) 0.0200(3) Uani 1 1 d .
H17 H 0.1490 0.4150 0.2898 0.024 Uiso 1 1 calc R
C4 C 0.11337(9) 0.56688(13) 0.31973(10) 0.0175(3) Uani 1 1 d .
C5 C 0.02873(9) 0.56242(13) 0.26237(10) 0.0187(3) Uani 1 1 d .
C6 C -0.01079(11) 0.46584(14) 0.23349(11) 0.0256(3) Uani 1 1 d .
H25 H 0.0151 0.3989 0.2526 0.031 Uiso 1 1 calc R
C7 C -0.08802(11) 0.46624(16) 0.17672(12) 0.0290(4) Uani 1 1 d .
H24 H -0.1148 0.3999 0.1574 0.035 Uiso 1 1 calc R
C8 C -0.12540(10) 0.56318(16) 0.14873(11) 0.0273(4) Uani 1 1 d .
H23 H -0.1779 0.5636 0.1097 0.033 Uiso 1 1 calc R
C9 C -0.08701(11) 0.66003(16) 0.17716(12) 0.0271(4) Uani 1 1 d .
H22 H -0.1130 0.7268 0.1576 0.033 Uiso 1 1 calc R
C10 C -0.01046(10) 0.65940(14) 0.23439(11) 0.0224(3) Uani 1 1 d .
H21 H 0.0154 0.7260 0.2546 0.027 Uiso 1 1 calc R
C11 C 0.09629(10) 0.81648(14) 0.53021(10) 0.0212(3) Uani 1 1 d .
C12 C 0.08718(10) 0.91985(15) 0.56168(10) 0.0230(3) Uani 1 1 d .
H2 H 0.0389 0.9488 0.5775 0.028 Uiso 1 1 calc R
C13 C 0.16239(10) 0.97150(14) 0.56520(10) 0.0205(3) Uani 1 1 d .
C14 C 0.40943(9) 0.66508(14) 0.60164(10) 0.0182(3) Uani 1 1 d .
C15 C 0.45947(10) 0.73426(15) 0.65934(10) 0.0222(3) Uani 1 1 d .
H8 H 0.5065 0.7150 0.7024 0.027 Uiso 1 1 calc R
C16 C 0.42677(9) 0.83641(14) 0.64121(10) 0.0206(3) Uani 1 1 d .
C17 C 0.28382(9) 0.83301(13) 0.30465(10) 0.0185(3) Uani 1 1 d .
C18 C 0.32176(10) 0.93318(14) 0.29843(10) 0.0214(3) Uani 1 1 d .
H5 H 0.3354 0.9640 0.2489 0.026 Uiso 1 1 calc R
C19 C 0.33544(10) 0.97825(13) 0.37890(11) 0.0205(3) Uani 1 1 d .
C20 C 0.03380(11) 0.72682(17) 0.51414(13) 0.0314(4) Uani 1 1 d .
H11A H 0.0456 0.6753 0.5616 0.047 Uiso 1 1 calc R
H11B H 0.0373 0.6897 0.4611 0.047 Uiso 1 1 calc R
H11C H -0.0225 0.7567 0.5092 0.047 Uiso 1 1 calc R
C21 C 0.41877(10) 0.54601(14) 0.59079(10) 0.0225(3) Uani 1 1 d .
H15A H 0.3822 0.5073 0.6216 0.034 Uiso 1 1 calc R
H15B H 0.4770 0.5250 0.6135 0.034 Uiso 1 1 calc R
H15C H 0.4033 0.5276 0.5301 0.034 Uiso 1 1 calc R
C22 C 0.25438(11) 0.75097(15) 0.23645(10) 0.0257(3) Uani 1 1 d .
H13A H 0.2772 0.6798 0.2558 0.039 Uiso 1 1 calc R
H13B H 0.2734 0.7716 0.1848 0.039 Uiso 1 1 calc R
H13C H 0.1932 0.7477 0.2240 0.039 Uiso 1 1 calc R
C23 C 0.18747(12) 1.08406(14) 0.59326(12) 0.0280(4) Uani 1 1 d .
H10A H 0.1995 1.1252 0.5451 0.042 Uiso 1 1 calc R
H10B H 0.2375 1.0818 0.6392 0.042 Uiso 1 1 calc R
H10C H 0.1419 1.1191 0.6139 0.042 Uiso 1 1 calc R
C24 C 0.45373(11) 0.94137(16) 0.68421(12) 0.0315(4) Uani 1 1 d .
H14A H 0.4672 0.9927 0.6426 0.047 Uiso 1 1 calc R
H14B H 0.5033 0.9296 0.7297 0.047 Uiso 1 1 calc R
H14C H 0.4084 0.9708 0.7087 0.047 Uiso 1 1 calc R
C25 C 0.37354(12) 1.08422(14) 0.41021(13) 0.0288(4) Uani 1 1 d .
H12A H 0.3362 1.1229 0.4403 0.043 Uiso 1 1 calc R
H12B H 0.3820 1.1277 0.3617 0.043 Uiso 1 1 calc R
H12C H 0.4274 1.0718 0.4492 0.043 Uiso 1 1 calc R
C26 C 0.19274(10) 0.48457(14) 0.58360(11) 0.0228(3) Uani 1 1 d .
C27 C 0.18305(13) 0.39387(16) 0.63861(13) 0.0339(4) Uani 1 1 d .
H27A H 0.1297 0.3576 0.6162 0.051 Uiso 1 1 calc R
H27B H 0.1840 0.4205 0.6963 0.051 Uiso 1 1 calc R
H27C H 0.2290 0.3425 0.6403 0.051 Uiso 1 1 calc R
C28 C 0.56301(11) 0.73604(15) 0.38733(11) 0.0269(4) Uani 1 1 d .
C29 C 0.48453(12) 0.73676(17) 0.41653(14) 0.0343(4) Uani 1 1 d .
H2SA H 0.4524 0.6715 0.3961 0.052 Uiso 1 1 calc R
H2SB H 0.4521 0.8010 0.3942 0.052 Uiso 1 1 calc R
H2SC H 0.4963 0.7382 0.4790 0.052 Uiso 1 1 calc R
B1 B 0.30432(10) 0.91667(14) 0.52565(11) 0.0171(3) Uani 1 1 d .
H1 H 0.3254 0.9895 0.5475 0.021 Uiso 1 1 calc R

loop_
_atom_site_aniso_label
_atom_site_aniso_U_11
_atom_site_aniso_U_22
_atom_site_aniso_U_33
_atom_site_aniso_U_23
_atom_site_aniso_U_13
_atom_site_aniso_U_12
Fe1 0.01444(12) 0.01399(12) 0.01332(12) -0.00116(8) 0.00086(8) -0.00012(8)
F1 0.0993(12) 0.0347(7) 0.0331(7) -0.0016(5) -0.0171(7) 0.0361(7)
F2 0.0442(7) 0.0355(7) 0.1130(13) 0.0012(8) 0.0482(8) 0.0092(6)
F3 0.0342(6) 0.0237(6) 0.0514(7) -0.0152(5) -0.0019(5) 0.0073(4)
O1 0.0178(5) 0.0179(5) 0.0209(5) -0.0016(4) 0.0010(4) 0.0015(4)
O2 0.0173(5) 0.0180(5) 0.0190(5) -0.0039(4) 0.0004(4) 0.0003(4)
N1 0.0171(6) 0.0179(6) 0.0173(6) -0.0015(5) 0.0029(5) 0.0000(5)
N2 0.0179(6) 0.0170(6) 0.0155(6) -0.0012(5) 0.0023(5) 0.0024(5)
N3 0.0156(6) 0.0157(6) 0.0146(6) -0.0004(5) 0.0013(5) 0.0009(5)
N4 0.0155(6) 0.0176(6) 0.0156(6) -0.0028(5) 0.0018(5) -0.0005(5)
N5 0.0165(6) 0.0154(6) 0.0149(6) -0.0002(5) 0.0024(5) 0.0004(5)
N6 0.0173(6) 0.0143(6) 0.0176(6) -0.0004(5) 0.0032(5) 0.0000(5)
N7 0.0238(7) 0.0227(7) 0.0239(7) 0.0010(6) 0.0047(5) -0.0030(6)
N8 0.0356(9) 0.0467(11) 0.0438(10) 0.0098(8) 0.0125(8) 0.0026(8)
C1 0.0236(8) 0.0191(8) 0.0248(8) -0.0001(6) 0.0002(6) 0.0034(6)
C2 0.0215(7) 0.0167(7) 0.0172(7) 0.0017(6) 0.0050(6) 0.0018(6)
C3 0.0213(7) 0.0159(7) 0.0218(7) -0.0017(6) 0.0024(6) -0.0003(6)
C4 0.0177(7) 0.0168(7) 0.0180(7) -0.0006(6) 0.0037(6) -0.0031(6)
C5 0.0172(7) 0.0198(8) 0.0190(7) -0.0027(6) 0.0039(6) -0.0028(6)
C6 0.0243(8) 0.0202(8) 0.0307(9) -0.0023(7) 0.0025(7) -0.0048(7)
C7 0.0243(8) 0.0320(10) 0.0300(9) -0.0093(7) 0.0041(7) -0.0122(7)
C8 0.0168(7) 0.0432(11) 0.0208(8) -0.0064(7) 0.0015(6) -0.0034(7)
C9 0.0190(8) 0.0324(9) 0.0287(9) -0.0004(7) 0.0021(7) 0.0034(7)
C10 0.0183(7) 0.0213(8) 0.0263(8) -0.0042(6) 0.0016(6) 0.0001(6)
C11 0.0172(7) 0.0282(9) 0.0183(7) -0.0005(6) 0.0036(6) 0.0022(6)
C12 0.0206(7) 0.0283(9) 0.0208(8) -0.0003(6) 0.0057(6) 0.0074(6)
C13 0.0240(8) 0.0216(8) 0.0163(7) 0.0006(6) 0.0051(6) 0.0059(6)
C14 0.0165(7) 0.0237(8) 0.0142(7) 0.0021(6) 0.0028(6) 0.0028(6)
C15 0.0175(7) 0.0302(9) 0.0173(7) -0.0021(6) -0.0001(6) 0.0041(6)
C16 0.0155(7) 0.0268(8) 0.0186(7) -0.0063(6) 0.0014(6) -0.0008(6)
C17 0.0175(7) 0.0226(8) 0.0152(7) 0.0022(6) 0.0032(6) 0.0035(6)
C18 0.0223(7) 0.0231(8) 0.0204(7) 0.0053(6) 0.0082(6) 0.0023(6)
C19 0.0189(7) 0.0182(8) 0.0254(8) 0.0035(6) 0.0071(6) 0.0026(6)
C20 0.0199(8) 0.0382(11) 0.0380(10) -0.0079(8) 0.0103(7) -0.0050(7)
C21 0.0224(7) 0.0229(8) 0.0206(8) 0.0030(6) 0.0010(6) 0.0049(6)
C22 0.0288(8) 0.0315(9) 0.0171(7) -0.0021(7) 0.0054(6) -0.0041(7)
C23 0.0360(9) 0.0215(9) 0.0286(9) -0.0049(7) 0.0117(7) 0.0048(7)
C24 0.0249(8) 0.0325(10) 0.0330(9) -0.0166(8) -0.0033(7) -0.0009(7)
C25 0.0339(9) 0.0174(8) 0.0382(10) 0.0006(7) 0.0146(8) -0.0033(7)
C26 0.0208(7) 0.0244(9) 0.0229(8) -0.0031(7) 0.0039(6) -0.0028(6)
C27 0.0393(10) 0.0284(10) 0.0346(10) 0.0078(8) 0.0090(8) -0.0068(8)
C28 0.0275(9) 0.0261(9) 0.0254(8) 0.0059(7) 0.0017(7) 0.0019(7)
C29 0.0266(9) 0.0364(11) 0.0410(11) 0.0018(9) 0.0093(8) 0.0034(8)
B1 0.0179(8) 0.0152(8) 0.0180(8) -0.0031(6) 0.0034(6) -0.0012(6)

loop_
_atom_type_symbol
_atom_type_description
_atom_type_scat_dispersion_real
_atom_type_scat_dispersion_imag
_atom_type_scat_source
C C 0.0181 0.0091 'International Tables Vol C Tables 4.2.6.8 and 6.1.1.4'
H H 0.0000 0.0000 'International Tables Vol C Tables 4.2.6.8 and 6.1.1.4'
B B 0.0090 0.0039 'International Tables Vol C Tables 4.2.6.8 and 6.1.1.4'
F F 0.0727 0.0534 'International Tables Vol C Tables 4.2.6.8 and 6.1.1.4'
Fe Fe -1.1336 3.1974 'International Tables Vol C Tables 4.2.6.8 and 6.1.1.4'
N N 0.0311 0.0180 'International Tables Vol C Tables 4.2.6.8 and 6.1.1.4'
O O 0.0492 0.0322 'International Tables Vol C Tables 4.2.6.8 and 6.1.1.4'

loop_
_exptl_crystal_face_index_h
_exptl_crystal_face_index_k
_exptl_crystal_face_index_l
_exptl_crystal_face_perp_dist
_exptl_oxdiff_crystal_face_indexfrac_h
_exptl_oxdiff_crystal_face_indexfrac_k
_exptl_oxdiff_crystal_face_indexfrac_l
_exptl_oxdiff_crystal_face_x
_exptl_oxdiff_crystal_face_y
_exptl_oxdiff_crystal_face_z
6 7 0 0.0686 6.0054 7.0112 0.0476 0.3752 -0.5095 -0.8344
-6 6 -1 0.0678 -6.0028 6.0119 -0.9999 0.5765 0.6058 -0.4775
-5 0 10 0.0700 -5.0242 -0.0195 10.0148 0.7738 -0.1324 0.6171
5 0 -10 0.0860 5.0242 0.0195 -10.0148 -0.7738 0.1324 -0.6171
-5 -7 -1 0.0429 -5.0026 -7.0093 -1.0474 -0.4668 0.4785 0.7599
5 -7 -3 0.0734 5.0099 -7.0056 -3.0201 -0.8784 -0.2907 0.4050
3 -6 6 0.1096 2.9903 -6.0216 6.0056 -0.1753 -0.6279 0.7989
-10 -2 1 0.0818 -10.0106 -2.0050 0.9617 0.1924 0.8206 0.5003
10 0 1 0.0772 10.0065 -0.0022 1.0368 -0.2223 -0.9415 -0.2083

loop_
_geom_angle_atom_site_label_1
_geom_angle_atom_site_label_2
_geom_angle_atom_site_label_3
_geom_angle
O1 Fe1 O2 85.22(4)
O1 Fe1 N1 175.48(5)
O1 Fe1 N3 93.63(5)
O1 Fe1 N5 98.10(5)
O1 Fe1 N7 84.91(5)
O2 Fe1 N1 92.83(5)
O2 Fe1 N3 177.83(5)
O2 Fe1 N5 93.01(5)
O2 Fe1 N7 90.74(5)
N1 Fe1 N3 88.45(5)
N1 Fe1 N5 86.06(5)
N1 Fe1 N7 91.04(5)
N3 Fe1 N5 85.32(5)
N3 Fe1 N7 90.98(5)
N5 Fe1 N7 175.36(5)
C2 O1 Fe1 124.15(10)
C4 O2 Fe1 129.51(10)
N2 N1 Fe1 117.19(9)
C11 N1 Fe1 135.69(11)
C11 N1 N2 106.83(13)
N1 N2 B1 120.19(12)
C13 N2 N1 109.79(13)
C13 N2 B1 130.01(14)
N4 N3 Fe1 116.24(9)
C14 N3 Fe1 136.49(11)
C14 N3 N4 106.73(12)
N3 N4 B1 120.36(12)
C16 N4 N3 109.67(13)
C16 N4 B1 129.89(14)
N6 N5 Fe1 116.49(9)
C17 N5 Fe1 136.33(11)
C17 N5 N6 106.79(13)
N5 N6 B1 120.16(12)
C19 N6 N5 110.10(13)
C19 N6 B1 129.73(13)
C26 N7 Fe1 171.49(14)
F1 C1 F2 106.53(16)
F1 C1 F3 107.50(15)
F1 C1 C2 111.12(14)
F2 C1 C2 110.71(14)
F3 C1 F2 105.79(15)
F3 C1 C2 114.73(14)
O1 C2 C1 112.84(14)
O1 C2 C3 129.52(15)
C3 C2 C1 117.63(14)
C2 C3 H17 118.8
C2 C3 C4 122.43(15)
C4 C3 H17 118.8
O2 C4 C3 123.70(14)
O2 C4 C5 117.14(14)
C3 C4 C5 119.09(14)
C6 C5 C4 122.89(15)
C10 C5 C4 118.21(14)
C10 C5 C6 118.86(15)
C5 C6 H25 119.7
C5 C6 C7 120.61(17)
C7 C6 H25 119.7
C6 C7 H24 120.1
C8 C7 C6 119.72(16)
C8 C7 H24 120.1
C7 C8 H23 119.8
C7 C8 C9 120.36(15)
C9 C8 H23 119.8
C8 C9 H22 120.1
C8 C9 C10 119.80(17)
C10 C9 H22 120.1
C5 C10 C9 120.64(16)
C5 C10 H21 119.7
C9 C10 H21 119.7
N1 C11 C12 109.69(15)
N1 C11 C20 121.96(15)
C12 C11 C20 128.36(15)
C11 C12 H2 127.0
C13 C12 C11 106.01(14)
C13 C12 H2 127.0
N2 C13 C12 107.68(15)
N2 C13 C23 123.25(15)
C12 C13 C23 129.07(15)
N3 C14 C15 109.89(15)
N3 C14 C21 121.60(14)
C15 C14 C21 128.47(15)
C14 C15 H8 127.0
C16 C15 C14 105.92(14)
C16 C15 H8 127.0
N4 C16 C15 107.80(14)
N4 C16 C24 122.76(16)
C15 C16 C24 129.42(15)
N5 C17 C18 109.69(14)
N5 C17 C22 121.50(15)
C18 C17 C22 128.81(15)
C17 C18 H5 127.0
C19 C18 C17 106.02(14)
C19 C18 H5 127.0
N6 C19 C18 107.39(14)
N6 C19 C25 122.62(15)
C18 C19 C25 129.98(16)
C11 C20 H11A 109.5
C11 C20 H11B 109.5
C11 C20 H11C 109.5
H11A C20 H11B 109.5
H11A C20 H11C 109.5
H11B C20 H11C 109.5
C14 C21 H15A 109.5
C14 C21 H15B 109.5
C14 C21 H15C 109.5
H15A C21 H15B 109.5
H15A C21 H15C 109.5
H15B C21 H15C 109.5
C17 C22 H13A 109.5
C17 C22 H13B 109.5
C17 C22 H13C 109.5
H13A C22 H13B 109.5
H13A C22 H13C 109.5
H13B C22 H13C 109.5
C13 C23 H10A 109.5
C13 C23 H10B 109.5
C13 C23 H10C 109.5
H10A C23 H10B 109.5
H10A C23 H10C 109.5
H10B C23 H10C 109.5
C16 C24 H14A 109.5
C16 C24 H14B 109.5
C16 C24 H14C 109.5
H14A C24 H14B 109.5
H14A C24 H14C 109.5
H14B C24 H14C 109.5
C19 C25 H12A 109.5
C19 C25 H12B 109.5
C19 C25 H12C 109.5
H12A C25 H12B 109.5
H12A C25 H12C 109.5
H12B C25 H12C 109.5
N7 C26 C27 179.11(19)
C26 C27 H27A 109.5
C26 C27 H27B 109.5
C26 C27 H27C 109.5
H27A C27 H27B 109.5
H27A C27 H27C 109.5
H27B C27 H27C 109.5
N8 C28 C29 179.7(3)
C28 C29 H2SA 109.5
C28 C29 H2SB 109.5
C28 C29 H2SC 109.5
H2SA C29 H2SB 109.5
H2SA C29 H2SC 109.5
H2SB C29 H2SC 109.5
N2 B1 N6 109.30(12)
N2 B1 H1 109.7
N4 B1 N2 109.76(13)
N4 B1 N6 108.77(12)
N4 B1 H1 109.7
N6 B1 H1 109.7

loop_
_geom_bond_atom_site_label_1
_geom_bond_atom_site_label_2
_geom_bond_distance
Fe1 O1 2.0644(11)
Fe1 O2 2.0730(11)
Fe1 N1 2.1436(13)
Fe1 N3 2.1635(13)
Fe1 N5 2.1695(13)
Fe1 N7 2.2550(14)
F1 C1 1.319(2)
F2 C1 1.328(2)
F3 C1 1.326(2)
O1 C2 1.258(2)
O2 C4 1.2533(19)
N1 C11 1.337(2)
N2 N1 1.3682(19)
N2 C13 1.350(2)
N2 B1 1.545(2)
N3 C14 1.337(2)
N4 N3 1.3705(18)
N4 C16 1.352(2)
N4 B1 1.539(2)
N5 C17 1.337(2)
N6 N5 1.3686(18)
N6 C19 1.352(2)
N6 B1 1.549(2)
N7 C26 1.136(2)
N8 C28 1.135(3)
C2 C1 1.528(2)
C2 C3 1.382(2)
C3 H17 0.9500
C3 C4 1.417(2)
C4 C5 1.493(2)
C5 C6 1.389(2)
C5 C10 1.388(2)
C6 H25 0.9500
C7 C6 1.393(3)
C7 H24 0.9500
C8 C7 1.376(3)
C8 H23 0.9500
C9 C8 1.383(3)
C9 H22 0.9500
C10 C9 1.388(2)
C10 H21 0.9500
C11 C20 1.493(2)
C12 C11 1.393(2)
C12 H2 0.9500
C13 C12 1.378(2)
C13 C23 1.492(2)
C14 C21 1.493(2)
C15 C14 1.392(2)
C15 H8 0.9500
C16 C15 1.377(2)
C16 C24 1.491(2)
C17 C22 1.495(2)
C18 C17 1.398(2)
C18 H5 0.9500
C19 C18 1.381(2)
C19 C25 1.491(2)
C20 H11A 0.9800
C20 H11B 0.9800
C20 H11C 0.9800
C21 H15A 0.9800
C21 H15B 0.9800
C21 H15C 0.9800
C22 H13A 0.9800
C22 H13B 0.9800
C22 H13C 0.9800
C23 H10A 0.9800
C23 H10B 0.9800
C23 H10C 0.9800
C24 H14A 0.9800
C24 H14B 0.9800
C24 H14C 0.9800
C25 H12A 0.9800
C25 H12B 0.9800
C25 H12C 0.9800
C26 C27 1.456(2)
C27 H27A 0.9800
C27 H27B 0.9800
C27 H27C 0.9800
C28 C29 1.459(3)
C29 H2SA 0.9800
C29 H2SB 0.9800
C29 H2SC 0.9800
B1 H1 1.0000

loop_
_geom_torsion_atom_site_label_1
_geom_torsion_atom_site_label_2
_geom_torsion_atom_site_label_3
_geom_torsion_atom_site_label_4
_geom_torsion
Fe1 O1 C2 C1 -160.84(10)
Fe1 O1 C2 C3 20.3(2)
Fe1 O2 C4 C3 -9.0(2)
Fe1 O2 C4 C5 174.18(10)
Fe1 N1 C11 C12 -173.04(12)
Fe1 N1 C11 C20 6.9(3)
Fe1 N3 C14 C15 -170.42(11)
Fe1 N3 C14 C21 11.9(2)
Fe1 N5 C17 C18 -171.99(11)
Fe1 N5 C17 C22 8.8(2)
Fe1 N7 C26 C27 45(14)
O1 Fe1 O2 C4 19.96(13)
O1 Fe1 N1 N2 161.3(6)
O1 Fe1 N1 C11 -25.8(7)
O1 Fe1 N3 N4 148.24(10)
O1 Fe1 N3 C14 -41.52(15)
O1 Fe1 N5 N6 -133.95(10)
O1 Fe1 N5 C17 37.76(15)
O1 Fe1 N7 C26 35.9(9)
O1 C2 C1 F1 57.8(2)
O1 C2 C1 F2 -60.36(19)
O1 C2 C1 F3 -179.99(14)
O1 C2 C3 C4 0.1(3)
O2 Fe1 O1 C2 -24.18(12)
O2 Fe1 N1 N2 -134.50(10)
O2 Fe1 N1 C11 38.42(16)
O2 Fe1 N3 N4 90.4(13)
O2 Fe1 N3 C14 -99.4(13)
O2 Fe1 N5 N6 140.46(10)
O2 Fe1 N5 C17 -47.83(15)
O2 Fe1 N7 C26 121.1(9)
O2 C4 C5 C6 -157.83(16)
O2 C4 C5 C10 24.6(2)
N1 Fe1 O1 C2 40.3(7)
N1 Fe1 O2 C4 -155.95(13)
N1 Fe1 N3 N4 -35.78(10)
N1 Fe1 N3 C14 134.46(15)
N1 Fe1 N5 N6 47.83(10)
N1 Fe1 N5 C17 -140.46(15)
N1 Fe1 N7 C26 -146.1(9)
N1 N2 C13 C12 0.00(18)
N1 N2 C13 C23 -179.23(14)
N1 N2 B1 N4 -56.41(17)
N1 N2 B1 N6 62.80(17)
N2 N1 C11 C12 0.38(18)
N2 N1 C11 C20 -179.68(15)
N2 C13 C12 C11 0.22(18)
N3 Fe1 O1 C2 157.66(12)
N3 Fe1 O2 C4 78.0(13)
N3 Fe1 N1 N2 43.75(11)
N3 Fe1 N1 C11 -143.33(16)
N3 Fe1 N5 N6 -40.94(10)
N3 Fe1 N5 C17 130.78(15)
N3 Fe1 N7 C26 -57.6(9)
N3 N4 C16 C15 0.68(17)
N3 N4 C16 C24 -177.97(15)
N3 N4 B1 N2 66.05(17)
N3 N4 B1 N6 -53.49(17)
N4 N3 C14 C15 0.45(17)
N4 N3 C14 C21 -177.25(13)
N4 C16 C15 C14 -0.39(18)
N5 Fe1 O1 C2 -116.56(12)
N5 Fe1 O2 C4 117.85(13)
N5 Fe1 N1 N2 -41.67(10)
N5 Fe1 N1 C11 131.25(16)
N5 Fe1 N3 N4 50.39(10)
N5 Fe1 N3 C14 -139.37(15)
N5 Fe1 N7 C26 -94.8(11)
N5 N6 C19 C18 0.28(17)
N5 N6 C19 C25 179.86(14)
N5 N6 B1 N2 -55.01(17)
N5 N6 B1 N4 64.82(17)
N6 N5 C17 C18 0.27(17)
N6 N5 C17 C22 -178.96(14)
N6 C19 C18 C17 -0.11(17)
N7 Fe1 O1 C2 66.99(12)
N7 Fe1 O2 C4 -64.87(13)
N7 Fe1 N1 N2 134.70(11)
N7 Fe1 N1 C11 -52.37(16)
N7 Fe1 N3 N4 -126.80(10)
N7 Fe1 N3 C14 43.44(15)
N7 Fe1 N5 N6 -3.6(7)
N7 Fe1 N5 C17 168.1(6)
C1 C2 C3 C4 -178.71(15)
C2 C3 C4 O2 -6.6(3)
C2 C3 C4 C5 170.12(15)
C3 C2 C1 F1 -123.19(17)
C3 C2 C1 F2 118.63(18)
C3 C2 C1 F3 -1.0(2)
C3 C4 C5 C6 25.2(2)
C3 C4 C5 C10 -152.33(15)
C4 C5 C6 C7 -176.84(16)
C4 C5 C10 C9 176.30(15)
C5 C10 C9 C8 1.1(3)
C6 C5 C10 C9 -1.3(2)
C8 C7 C6 C5 0.2(3)
C9 C8 C7 C6 -0.5(3)
C10 C5 C6 C7 0.7(3)
C10 C9 C8 C7 -0.2(3)
C13 N2 N1 Fe1 174.60(10)
C13 N2 N1 C11 -0.24(17)
C13 N2 B1 N4 124.63(16)
C13 N2 B1 N6 -116.16(17)
C13 C12 C11 N1 -0.38(19)
C13 C12 C11 C20 179.69(17)
C16 N4 N3 Fe1 172.30(10)
C16 N4 N3 C14 -0.70(16)
C16 N4 B1 N2 -117.58(16)
C16 N4 B1 N6 122.88(16)
C16 C15 C14 N3 -0.04(18)
C16 C15 C14 C21 177.45(15)
C19 N6 N5 Fe1 173.69(10)
C19 N6 N5 C17 -0.34(16)
C19 N6 B1 N2 124.02(16)
C19 N6 B1 N4 -116.16(17)
C19 C18 C17 N5 -0.10(18)
C19 C18 C17 C22 179.05(16)
C23 C13 C12 C11 179.40(16)
C24 C16 C15 C14 178.14(17)
C25 C19 C18 C17 -179.65(16)
B1 N2 N1 Fe1 -4.55(17)
B1 N2 N1 C11 -179.39(13)
B1 N2 C13 C12 179.05(15)
B1 N2 C13 C23 -0.2(3)
B1 N4 N3 Fe1 -10.66(16)
B1 N4 N3 C14 176.34(13)
B1 N4 C16 C15 -176.00(15)
B1 N4 C16 C24 5.4(3)
B1 N6 N5 Fe1 -7.11(16)
B1 N6 N5 C17 178.86(13)
B1 N6 C19 C18 -178.82(14)
B1 N6 C19 C25 0.8(2)
